data_2223706
loop_
_publ_author_name
'Kirsten, Leo'
'Steyl, Gideon'
'Roodt, Andreas'

_publ_section_title
;
 <i>trans</i>-Dibromidobis(tri-<i>p</i>-tolylarsine)palladium(II)
;
_journal_coeditor_code CV2631
_journal_issue 11
_journal_name_full 'Acta Crystallographica Section E'
_journal_page_first m1449
_journal_paper_doi 10.1107/S1600536809043372
_journal_volume 65
_journal_year 2009
_chemical_formula_iupac '[Pd Br2 (C21 H21 As)2]'
_chemical_formula_moiety 'C42 H42 As2 Br2 Pd'
_chemical_formula_sum 'C42 H42 As2 Br2 Pd'
_chemical_formula_weight 962.82
_chemical_name_systematic
;
<i>trans</i>-Dibromidobis(tri-<i>p</i>-tolylarsine)palladium(II)
;
_space_group_IT_number 14
_symmetry_cell_setting monoclinic
_symmetry_space_group_name_Hall '-P 2yn'
_symmetry_space_group_name_H-M 'P 1 21/n 1'
_atom_sites_solution_hydrogens 'riding model'
_atom_sites_solution_primary direct
_atom_sites_solution_secondary difmap
_audit_creation_method SHELXL-97
_cell_angle_alpha 90.00
_cell_angle_beta 106.185(2)
_cell_angle_gamma 90.00
_cell_formula_units_Z 2
_cell_length_a 10.2435(4)
_cell_length_b 18.2139(8)
_cell_length_c 10.7509(4)
_cell_measurement_reflns_used 6121
_cell_measurement_temperature 100.0(2)
_cell_measurement_theta_max 28.30
_cell_measurement_theta_min 2.24
_cell_volume 1926.34(14)
_computing_cell_refinement 'SAINT-Plus (Bruker, 2004)'
_computing_data_collection 'APEX2 (Bruker, 2005)'
_computing_data_reduction 'SAINT-Plus and XPREP (Bruker 2004)'
_computing_molecular_graphics 'DIAMOND (Brandenburg & Putz, 2006)'
_computing_publication_material 'SHELXL97 (Sheldrick, 2008)'
_computing_structure_refinement 'SHELXL97 (Sheldrick, 2008)'
_computing_structure_solution 'SHELXS97 (Sheldrick, 2008)'
_diffrn_ambient_temperature 100.0(2)
_diffrn_detector_area_resol_mean 512
_diffrn_measured_fraction_theta_full 1.000
_diffrn_measured_fraction_theta_max 1.000
_diffrn_measurement_device_type
;
Bruker X8 APEXII 4K Kappa CCD
;
_diffrn_measurement_method '\f and \w'
_diffrn_radiation_monochromator graphite
_diffrn_radiation_source 'fine-focus sealed tube'
_diffrn_radiation_type MoK\a
_diffrn_radiation_wavelength 0.71073
_diffrn_reflns_av_R_equivalents 0.0370
_diffrn_reflns_av_sigmaI/netI 0.0247
_diffrn_reflns_limit_h_max 13
_diffrn_reflns_limit_h_min -13
_diffrn_reflns_limit_k_max 23
_diffrn_reflns_limit_k_min -23
_diffrn_reflns_limit_l_max 13
_diffrn_reflns_limit_l_min -13
_diffrn_reflns_number 25665
_diffrn_reflns_theta_full 27.00
_diffrn_reflns_theta_max 27.00
_diffrn_reflns_theta_min 2.24
_diffrn_standards_decay_% 0
_diffrn_standards_interval_count 0
_diffrn_standards_interval_time 0
_diffrn_standards_number 0
_exptl_absorpt_coefficient_mu 4.289
_exptl_absorpt_correction_T_max 0.3295
_exptl_absorpt_correction_T_min 0.2584
_exptl_absorpt_correction_type multi-scan
_exptl_absorpt_process_details '(SADABS; Bruker, 1998)'
_exptl_crystal_colour orange
_exptl_crystal_density_diffrn 1.660
_exptl_crystal_density_method 'not measured'
_exptl_crystal_description Cuboid
_exptl_crystal_F_000 952
_exptl_crystal_size_max 0.35
_exptl_crystal_size_mid 0.29
_exptl_crystal_size_min 0.26
_refine_diff_density_max 0.506
_refine_diff_density_min -0.436
_refine_ls_extinction_method none
_refine_ls_goodness_of_fit_ref 1.035
_refine_ls_hydrogen_treatment constr
_refine_ls_matrix_type full
_refine_ls_number_parameters 217
_refine_ls_number_reflns 4194
_refine_ls_number_restraints 0
_refine_ls_restrained_S_all 1.035
_refine_ls_R_factor_all 0.0225
_refine_ls_R_factor_gt 0.0191
_refine_ls_shift/su_max 0.001
_refine_ls_shift/su_mean 0.000
_refine_ls_structure_factor_coef Fsqd
_refine_ls_weighting_details 'calc w=1/[\s^2^(Fo^2^)+(0.0166P)^2^+1.4379P] where P=(Fo^2^+2Fc^2^)/3'
_refine_ls_weighting_scheme calc
_refine_ls_wR_factor_gt 0.0443
_refine_ls_wR_factor_ref 0.0455
_reflns_number_gt 3862
_reflns_number_total 4194
_reflns_threshold_expression I>2\s(I)
_cod_data_source_file cv2631.cif
_cod_data_source_block I
_cod_original_cell_volume 1926.34(13)
_cod_original_sg_symbol_H-M 'P 21/n'
_cod_database_code 2223706
_cod_database_fobs_code 2223706

loop_
_symmetry_equiv_pos_as_xyz
'x, y, z'
'-x+1/2, y+1/2, -z+1/2'
'-x, -y, -z'
'x-1/2, -y-1/2, z-1/2'

loop_
_atom_site_type_symbol
_atom_site_label
_atom_site_fract_x
_atom_site_fract_y
_atom_site_fract_z
_atom_site_U_iso_or_equiv
_atom_site_adp_type
_atom_site_calc_flag
_atom_site_refinement_flags
_atom_site_occupancy
_atom_site_disorder_assembly
_atom_site_disorder_group
Pd Pd 0.5000 0.5000 0.5000 0.01048(5) Uani d S 1 . .
Br Br 0.691876(19) 0.534223(11) 0.679231(18) 0.01856(6) Uani d . 1 . .
As As 0.558809(18) 0.601507(10) 0.379536(18) 0.01109(5) Uani d . 1 . .
C C11 0.48804(19) 0.60151(10) 0.19217(18) 0.0137(4) Uani d . 1 . .
C C12 0.3492(2) 0.61094(11) 0.13618(19) 0.0169(4) Uani d . 1 . .
H H12 0.2897 0.6156 0.1895 0.020 Uiso calc R 1 . .
C C13 0.2977(2) 0.61356(11) 0.00240(19) 0.0182(4) Uani d . 1 . .
H H13 0.2028 0.6201 -0.0351 0.022 Uiso calc R 1 . .
C C14 0.3827(2) 0.60683(10) -0.07756(19) 0.0180(4) Uani d . 1 . .
C C15 0.5207(2) 0.59546(12) -0.0208(2) 0.0217(4) Uani d . 1 . .
H H15 0.5799 0.5890 -0.0741 0.026 Uiso calc R 1 . .
C C16 0.5730(2) 0.59340(11) 0.1131(2) 0.0192(4) Uani d . 1 . .
H H16 0.6677 0.5864 0.1507 0.023 Uiso calc R 1 . .
C C141 0.3282(2) 0.61492(13) -0.2220(2) 0.0263(5) Uani d . 1 . .
H H14A 0.2321 0.6008 -0.2489 0.039 Uiso calc R 1 . .
H H14B 0.3796 0.5831 -0.2648 0.039 Uiso calc R 1 . .
H H14C 0.3372 0.6661 -0.2463 0.039 Uiso calc R 1 . .
C C21 0.75110(18) 0.61873(10) 0.40559(17) 0.0130(4) Uani d . 1 . .
C C22 0.8349(2) 0.56148(11) 0.3902(2) 0.0191(4) Uani d . 1 . .
H H22 0.7985 0.5135 0.3716 0.023 Uiso calc R 1 . .
C C23 0.9715(2) 0.57403(12) 0.4019(2) 0.0204(4) Uani d . 1 . .
H H23 1.0270 0.5348 0.3883 0.025 Uiso calc R 1 . .
C C24 1.02824(18) 0.64337(11) 0.43333(18) 0.0170(4) Uani d . 1 . .
C C25 0.9446(2) 0.69946(11) 0.4526(2) 0.0209(4) Uani d . 1 . .
H H25 0.9821 0.7468 0.4764 0.025 Uiso calc R 1 . .
C C26 0.8071(2) 0.68784(11) 0.4377(2) 0.0184(4) Uani d . 1 . .
H H26 0.7512 0.7274 0.4496 0.022 Uiso calc R 1 . .
C C241 1.1756(2) 0.65736(13) 0.4429(2) 0.0242(5) Uani d . 1 . .
H H24A 1.2274 0.6118 0.4667 0.036 Uiso calc R 1 . .
H H24B 1.2115 0.6948 0.5092 0.036 Uiso calc R 1 . .
H H24C 1.1839 0.6747 0.3591 0.036 Uiso calc R 1 . .
C C31 0.50031(18) 0.69617(10) 0.42613(18) 0.0130(4) Uani d . 1 . .
C C32 0.51153(19) 0.71093(11) 0.55552(19) 0.0172(4) Uani d . 1 . .
H H32 0.5397 0.6734 0.6187 0.021 Uiso calc R 1 . .
C C33 0.4816(2) 0.78054(11) 0.5922(2) 0.0202(4) Uani d . 1 . .
H H33 0.4892 0.7901 0.6808 0.024 Uiso calc R 1 . .
C C34 0.44053(19) 0.83669(11) 0.5019(2) 0.0186(4) Uani d . 1 . .
C C35 0.4280(2) 0.82081(11) 0.3726(2) 0.0201(4) Uani d . 1 . .
H H35 0.3986 0.8581 0.3091 0.024 Uiso calc R 1 . .
C C36 0.45788(19) 0.75149(11) 0.33475(19) 0.0168(4) Uani d . 1 . .
H H36 0.4493 0.7418 0.2460 0.020 Uiso calc R 1 . .
C C341 0.4165(2) 0.91285(12) 0.5440(2) 0.0267(5) Uani d . 1 . .
H H34A 0.3483 0.9374 0.4741 0.040 Uiso calc R 1 . .
H H34B 0.5017 0.9407 0.5640 0.040 Uiso calc R 1 . .
H H34C 0.3838 0.9102 0.6213 0.040 Uiso calc R 1 . .

loop_
_atom_site_aniso_label
_atom_site_aniso_U_11
_atom_site_aniso_U_22
_atom_site_aniso_U_33
_atom_site_aniso_U_12
_atom_site_aniso_U_13
_atom_site_aniso_U_23
Pd 0.00953(10) 0.01177(10) 0.00909(10) -0.00197(7) 0.00087(7) 0.00047(7)
Br 0.01676(10) 0.02136(11) 0.01337(10) -0.00722(7) -0.00274(7) 0.00204(7)
As 0.00983(9) 0.01240(9) 0.01058(10) -0.00086(7) 0.00209(7) 0.00121(7)
C11 0.0163(9) 0.0128(9) 0.0115(9) -0.0005(7) 0.0029(7) 0.0016(7)
C12 0.0168(10) 0.0186(10) 0.0159(10) -0.0005(7) 0.0056(8) 0.0011(8)
C13 0.0161(10) 0.0182(10) 0.0174(10) -0.0022(7) 0.0000(8) 0.0012(8)
C14 0.0259(11) 0.0130(9) 0.0129(10) -0.0014(8) 0.0020(8) -0.0013(7)
C15 0.0261(11) 0.0246(11) 0.0166(10) 0.0047(8) 0.0095(8) 0.0003(8)
C16 0.0165(10) 0.0216(10) 0.0193(10) 0.0046(8) 0.0047(8) 0.0015(8)
C141 0.0342(12) 0.0291(12) 0.0133(10) -0.0012(9) 0.0029(9) -0.0010(9)
C21 0.0109(9) 0.0165(9) 0.0107(9) 0.0000(7) 0.0018(7) 0.0033(7)
C22 0.0165(10) 0.0158(10) 0.0235(11) -0.0002(7) 0.0032(8) -0.0012(8)
C23 0.0149(10) 0.0226(11) 0.0237(11) 0.0053(8) 0.0051(8) 0.0007(9)
C24 0.0115(9) 0.0263(11) 0.0124(9) 0.0000(8) 0.0022(7) 0.0052(8)
C25 0.0184(10) 0.0177(10) 0.0264(11) -0.0060(8) 0.0062(8) -0.0007(9)
C26 0.0153(9) 0.0156(10) 0.0251(11) 0.0009(7) 0.0069(8) -0.0010(8)
C241 0.0128(10) 0.0345(12) 0.0245(11) -0.0010(8) 0.0037(8) 0.0066(9)
C31 0.0087(8) 0.0140(9) 0.0162(9) -0.0007(7) 0.0030(7) -0.0008(7)
C32 0.0170(9) 0.0207(10) 0.0146(10) -0.0018(7) 0.0058(7) 0.0014(8)
C33 0.0198(10) 0.0243(11) 0.0175(10) -0.0034(8) 0.0072(8) -0.0045(8)
C34 0.0115(9) 0.0195(10) 0.0254(11) -0.0006(7) 0.0063(8) -0.0029(8)
C35 0.0195(10) 0.0192(10) 0.0207(10) 0.0040(8) 0.0042(8) 0.0030(8)
C36 0.0175(10) 0.0191(10) 0.0130(9) 0.0010(7) 0.0029(7) 0.0005(8)
C341 0.0272(12) 0.0227(11) 0.0317(13) 0.0010(9) 0.0107(10) -0.0056(9)

loop_
_atom_type_symbol
_atom_type_description
_atom_type_scat_dispersion_real
_atom_type_scat_dispersion_imag
_atom_type_scat_source
C C 0.0033 0.0016 'International Tables Vol C Tables 4.2.6.8 and 6.1.1.4'
H H 0.0000 0.0000 'International Tables Vol C Tables 4.2.6.8 and 6.1.1.4'
As As 0.0499 2.0058 'International Tables Vol C Tables 4.2.6.8 and 6.1.1.4'
Br Br -0.2901 2.4595 'International Tables Vol C Tables 4.2.6.8 and 6.1.1.4'
Pd Pd -0.9988 1.0072 'International Tables Vol C Tables 4.2.6.8 and 6.1.1.4'

loop_
_geom_angle_atom_site_label_1
_geom_angle_atom_site_label_2
_geom_angle_atom_site_label_3
_geom_angle_site_symmetry_1
_geom_angle_site_symmetry_3
_geom_angle
_geom_angle_publ_flag
Br Pd Br 3_666 . 180.0 ?
Br Pd As 3_666 3_666 87.786(7) ?
Br Pd As . 3_666 92.214(7) ?
Br Pd As 3_666 . 92.214(7) ?
Br Pd As . . 87.786(7) ?
As Pd As 3_666 . 180.000(6) ?
C21 As C31 . . 101.19(8) ?
C21 As C11 . . 102.75(8) ?
C31 As C11 . . 102.44(8) ?
C21 As Pd . . 116.10(5) ?
C31 As Pd . . 113.54(6) ?
C11 As Pd . . 118.50(5) ?
C16 C11 C12 . . 119.31(18) ?
C16 C11 As . . 121.36(14) ?
C12 C11 As . . 119.32(14) ?
C13 C12 C11 . . 119.97(18) ?
C13 C12 H12 . . 120.0 ?
C11 C12 H12 . . 120.0 ?
C12 C13 C14 . . 121.04(18) ?
C12 C13 H13 . . 119.5 ?
C14 C13 H13 . . 119.5 ?
C13 C14 C15 . . 118.55(18) ?
C13 C14 C141 . . 120.90(19) ?
C15 C14 C141 . . 120.49(19) ?
C14 C15 C16 . . 120.6(2) ?
C14 C15 H15 . . 119.7 ?
C16 C15 H15 . . 119.7 ?
C11 C16 C15 . . 120.46(19) ?
C11 C16 H16 . . 119.8 ?
C15 C16 H16 . . 119.8 ?
C14 C141 H14A . . 109.5 ?
C14 C141 H14B . . 109.5 ?
H14A C141 H14B . . 109.5 ?
C14 C141 H14C . . 109.5 ?
H14A C141 H14C . . 109.5 ?
H14B C141 H14C . . 109.5 ?
C26 C21 C22 . . 119.00(17) ?
C26 C21 As . . 121.09(14) ?
C22 C21 As . . 119.90(14) ?
C23 C22 C21 . . 120.40(19) ?
C23 C22 H22 . . 119.8 ?
C21 C22 H22 . . 119.8 ?
C22 C23 C24 . . 120.89(19) ?
C22 C23 H23 . . 119.6 ?
C24 C23 H23 . . 119.6 ?
C25 C24 C23 . . 118.14(18) ?
C25 C24 C241 . . 120.99(19) ?
C23 C24 C241 . . 120.86(19) ?
C24 C25 C26 . . 121.34(19) ?
C24 C25 H25 . . 119.3 ?
C26 C25 H25 . . 119.3 ?
C21 C26 C25 . . 120.17(18) ?
C21 C26 H26 . . 119.9 ?
C25 C26 H26 . . 119.9 ?
C24 C241 H24A . . 109.5 ?
C24 C241 H24B . . 109.5 ?
H24A C241 H24B . . 109.5 ?
C24 C241 H24C . . 109.5 ?
H24A C241 H24C . . 109.5 ?
H24B C241 H24C . . 109.5 ?
C36 C31 C32 . . 119.32(18) ?
C36 C31 As . . 121.41(14) ?
C32 C31 As . . 119.07(14) ?
C33 C32 C31 . . 119.87(19) ?
C33 C32 H32 . . 120.1 ?
C31 C32 H32 . . 120.1 ?
C32 C33 C34 . . 121.40(19) ?
C32 C33 H33 . . 119.3 ?
C34 C33 H33 . . 119.3 ?
C35 C34 C33 . . 118.05(19) ?
C35 C34 C341 . . 121.11(19) ?
C33 C34 C341 . . 120.79(19) ?
C36 C35 C34 . . 121.10(19) ?
C36 C35 H35 . . 119.4 ?
C34 C35 H35 . . 119.4 ?
C35 C36 C31 . . 120.26(18) ?
C35 C36 H36 . . 119.9 ?
C31 C36 H36 . . 119.9 ?
C34 C341 H34A . . 109.5 ?
C34 C341 H34B . . 109.5 ?
H34A C341 H34B . . 109.5 ?
C34 C341 H34C . . 109.5 ?
H34A C341 H34C . . 109.5 ?
H34B C341 H34C . . 109.5 ?

loop_
_geom_bond_atom_site_label_1
_geom_bond_atom_site_label_2
_geom_bond_site_symmetry_2
_geom_bond_distance
_geom_bond_publ_flag
Pd Br 3_666 2.4194(2) ?
Pd Br . 2.4194(2) ?
Pd As 3_666 2.42761(19) ?
Pd As . 2.42761(19) ?
As C21 . 1.9363(18) ?
As C31 . 1.9365(18) ?
As C11 . 1.9414(19) ?
C11 C16 . 1.383(3) ?
C11 C12 . 1.392(3) ?
C12 C13 . 1.388(3) ?
C12 H12 . 0.9500 ?
C13 C14 . 1.389(3) ?
C13 H13 . 0.9500 ?
C14 C15 . 1.390(3) ?
C14 C141 . 1.503(3) ?
C15 C16 . 1.390(3) ?
C15 H15 . 0.9500 ?
C16 H16 . 0.9500 ?
C141 H14A . 0.9800 ?
C141 H14B . 0.9800 ?
C141 H14C . 0.9800 ?
C21 C26 . 1.386(3) ?
C21 C22 . 1.389(3) ?
C22 C23 . 1.389(3) ?
C22 H22 . 0.9500 ?
C23 C24 . 1.392(3) ?
C23 H23 . 0.9500 ?
C24 C25 . 1.385(3) ?
C24 C241 . 1.506(3) ?
C25 C26 . 1.389(3) ?
C25 H25 . 0.9500 ?
C26 H26 . 0.9500 ?
C241 H24A . 0.9800 ?
C241 H24B . 0.9800 ?
C241 H24C . 0.9800 ?
C31 C36 . 1.390(3) ?
C31 C32 . 1.390(3) ?
C32 C33 . 1.387(3) ?
C32 H32 . 0.9500 ?
C33 C34 . 1.392(3) ?
C33 H33 . 0.9500 ?
C34 C35 . 1.390(3) ?
C34 C341 . 1.501(3) ?
C35 C36 . 1.386(3) ?
C35 H35 . 0.9500 ?
C36 H36 . 0.9500 ?
C341 H34A . 0.9800 ?
C341 H34B . 0.9800 ?
C341 H34C . 0.9800 ?

loop_
_geom_hbond_atom_site_label_D
_geom_hbond_atom_site_label_H
_geom_hbond_atom_site_label_A
_geom_hbond_site_symmetry_A
_geom_hbond_distance_DH
_geom_hbond_distance_HA
_geom_hbond_distance_DA
_geom_hbond_angle_DHA
C32 H32 Br . 0.95 2.95 3.764(2) 144.2
C35 H35 Br 4_575 0.95 2.94 3.787(2) 149.4

loop_
_geom_torsion_atom_site_label_1
_geom_torsion_atom_site_label_2
_geom_torsion_atom_site_label_3
_geom_torsion_atom_site_label_4
_geom_torsion_site_symmetry_1
_geom_torsion_site_symmetry_2
_geom_torsion_site_symmetry_3
_geom_torsion_site_symmetry_4
_geom_torsion
_geom_torsion_publ_flag
Br Pd As C21 3_666 . . . -142.07(6) ?
Br Pd As C21 . . . . 37.93(6) ?
Br Pd As C31 3_666 . . . 101.25(6) ?
Br Pd As C31 . . . . -78.75(6) ?
Br Pd As C11 3_666 . . . -19.01(6) ?
Br Pd As C11 . . . . 160.99(6) ?
C21 As C11 C16 . . . . 16.75(17) ?
C31 As C11 C16 . . . . 121.44(16) ?
Pd As C11 C16 . . . . -112.75(15) ?
C21 As C11 C12 . . . . -162.31(15) ?
C31 As C11 C12 . . . . -57.62(16) ?
Pd As C11 C12 . . . . 68.20(16) ?
C16 C11 C12 C13 . . . . -1.3(3) ?
As C11 C12 C13 . . . . 177.82(14) ?
C11 C12 C13 C14 . . . . 0.1(3) ?
C12 C13 C14 C15 . . . . 1.6(3) ?
C12 C13 C14 C141 . . . . -175.71(19) ?
C13 C14 C15 C16 . . . . -2.2(3) ?
C141 C14 C15 C16 . . . . 175.19(19) ?
C12 C11 C16 C15 . . . . 0.7(3) ?
As C11 C16 C15 . . . . -178.33(15) ?
C14 C15 C16 C11 . . . . 1.0(3) ?
C31 As C21 C26 . . . . -5.08(18) ?
C11 As C21 C26 . . . . 100.58(17) ?
Pd As C21 C26 . . . . -128.46(15) ?
C31 As C21 C22 . . . . 175.86(16) ?
C11 As C21 C22 . . . . -78.48(16) ?
Pd As C21 C22 . . . . 52.48(17) ?
C26 C21 C22 C23 . . . . -2.5(3) ?
As C21 C22 C23 . . . . 176.57(15) ?
C21 C22 C23 C24 . . . . 2.1(3) ?
C22 C23 C24 C25 . . . . 0.0(3) ?
C22 C23 C24 C241 . . . . -178.57(19) ?
C23 C24 C25 C26 . . . . -1.7(3) ?
C241 C24 C25 C26 . . . . 176.82(19) ?
C22 C21 C26 C25 . . . . 0.8(3) ?
As C21 C26 C25 . . . . -178.28(15) ?
C24 C25 C26 C21 . . . . 1.4(3) ?
C21 As C31 C36 . . . . 89.24(16) ?
C11 As C31 C36 . . . . -16.66(17) ?
Pd As C31 C36 . . . . -145.64(14) ?
C21 As C31 C32 . . . . -85.50(16) ?
C11 As C31 C32 . . . . 168.60(15) ?
Pd As C31 C32 . . . . 39.62(16) ?
C36 C31 C32 C33 . . . . -0.6(3) ?
As C31 C32 C33 . . . . 174.29(14) ?
C31 C32 C33 C34 . . . . -0.2(3) ?
C32 C33 C34 C35 . . . . 1.1(3) ?
C32 C33 C34 C341 . . . . -176.32(19) ?
C33 C34 C35 C36 . . . . -1.1(3) ?
C341 C34 C35 C36 . . . . 176.23(19) ?
C34 C35 C36 C31 . . . . 0.4(3) ?
C32 C31 C36 C35 . . . . 0.5(3) ?
As C31 C36 C35 . . . . -174.25(15) ?
